data_7202882
loop_
_publ_author_name
'Zhang, Jian-Ying'
'Liu, Cai-Ming'
'Zhang, De-Qing'
'Gao, Song'
'Zhu, Dao-Ben'

_publ_section_title
;
 Magnetic properties tuned by oxamido bridging ligand derivatives in
 two new hybrid organic inorganic nitronyl nitroxide copper(ii)
 complexes
;
_journal_issue 9
_journal_name_full CrystEngComm
_journal_page_first 799
_journal_paper_doi 10.1039/b704127f
_journal_volume 9
_journal_year 2007
_chemical_formula_sum 'C42 H52 Cl2 Cu2 N10 O14'
_chemical_formula_weight 1118.92
_chemical_name_systematic
;
?
;
_space_group_IT_number 14
_symmetry_cell_setting monoclinic
_symmetry_space_group_name_Hall '-P 2ybc'
_symmetry_space_group_name_H-M 'P 1 21/c 1'
_atom_sites_solution_hydrogens geom
_atom_sites_solution_primary direct
_atom_sites_solution_secondary difmap
_audit_creation_method SHELXL-97
_cell_angle_alpha 90.00
_cell_angle_beta 108.40(3)
_cell_angle_gamma 90.00
_cell_formula_units_Z 2
_cell_length_a 16.254(3)
_cell_length_b 13.211(3)
_cell_length_c 11.776(2)
_cell_measurement_temperature 293(2)
_cell_volume 2399.4(9)
_computing_cell_refinement SMART
_computing_data_collection 'SMART (Bruker, 2000)'
_computing_data_reduction 'SAINT (Bruker, 2000)'
_computing_molecular_graphics 'SHELXTL (Siemens, 1994)'
_computing_publication_material 'SHELXTL (Siemens, 1994)'
_computing_structure_refinement 'SHELXL-97 (Sheldrick, 1997)'
_computing_structure_solution 'SHELXS-97 (Sheldrick, 1990)'
_diffrn_ambient_temperature 293(2)
_diffrn_detector_area_resol_mean '15x15 microns'
_diffrn_measured_fraction_theta_full 0.932
_diffrn_measured_fraction_theta_max 0.932
_diffrn_measurement_device_type 'CCD area dtetector'
_diffrn_measurement_method 'phi and omega scans'
_diffrn_radiation_monochromator graphite
_diffrn_radiation_source 'fine-focus sealed tube'
_diffrn_radiation_type MoK\a
_diffrn_radiation_wavelength 0.71073
_diffrn_reflns_av_R_equivalents 0.0254
_diffrn_reflns_av_sigmaI/netI 0.0420
_diffrn_reflns_limit_h_max 24
_diffrn_reflns_limit_h_min -19
_diffrn_reflns_limit_k_max 12
_diffrn_reflns_limit_k_min -20
_diffrn_reflns_limit_l_max 17
_diffrn_reflns_limit_l_min -17
_diffrn_reflns_number 19695
_diffrn_reflns_theta_full 33.50
_diffrn_reflns_theta_max 33.50
_diffrn_reflns_theta_min 2.03
_exptl_absorpt_coefficient_mu 1.074
_exptl_absorpt_correction_T_max 1.000000
_exptl_absorpt_correction_T_min 0.675607
_exptl_absorpt_correction_type 'empirical(SADABS, Sheldrick 1996)'
_exptl_crystal_colour Dark-blue
_exptl_crystal_density_diffrn 1.549
_exptl_crystal_density_method 'not measured'
_exptl_crystal_description Block
_exptl_crystal_F_000 1156
_exptl_crystal_size_max 0.2
_exptl_crystal_size_mid 0.15
_exptl_crystal_size_min 0.1
_refine_diff_density_max 0.746
_refine_diff_density_min -0.517
_refine_diff_density_rms 0.088
_refine_ls_extinction_method none
_refine_ls_goodness_of_fit_ref 1.032
_refine_ls_hydrogen_treatment constr
_refine_ls_matrix_type full
_refine_ls_number_parameters 325
_refine_ls_number_reflns 8775
_refine_ls_number_restraints 0
_refine_ls_restrained_S_all 1.032
_refine_ls_R_factor_all 0.0924
_refine_ls_R_factor_gt 0.0615
_refine_ls_shift/su_max 0.000
_refine_ls_shift/su_mean 0.000
_refine_ls_structure_factor_coef Fsqd
_refine_ls_weighting_details 'calc w=1/[\s^2^(Fo^2^)+(0.0910P)^2^+0.8121P] where P=(Fo^2^+2Fc^2^)/3'
_refine_ls_weighting_scheme calc
_refine_ls_wR_factor_gt 0.1604
_refine_ls_wR_factor_ref 0.1805
_reflns_number_gt 5742
_reflns_number_total 8775
_reflns_threshold_expression >2sigma(I)
_cod_data_source_file b704127f.txt
_cod_data_source_block 1
_cod_depositor_comments
;
The following automatic conversions were performed:
'_symmetry_cell_setting' value 'Monoclinic' changed to 'monoclinic'
according to '/home/saulius/struct/CIF-dictionaries/cif_core.dic'
dictionary named 'cif_core.dic' version 2.4.1 from
2010-06-29.

'_refine_ls_hydrogen_treatment' value 'CONSTR' changed to
'constr' according to '/home/saulius/struct/CIF-dictionaries/cif_core.dic'
dictionary named 'cif_core.dic' version 2.4.1 from 2010-06-29.

Automatic conversion script
Id: cif_fix_enum 1527 2010-12-29 10:47:43Z saulius 
;
_cod_original_cell_volume 2399.4(8)
_cod_original_sg_symbol_H-M P2(1)/c
_cod_database_code 7202882

loop_
_symmetry_equiv_pos_as_xyz
'x, y, z'
'-x, y+1/2, -z+1/2'
'-x, -y, -z'
'x, -y-1/2, z-1/2'

loop_
_atom_site_label
_atom_site_type_symbol
_atom_site_fract_x
_atom_site_fract_y
_atom_site_fract_z
_atom_site_U_iso_or_equiv
_atom_site_adp_type
_atom_site_occupancy
_atom_site_symmetry_multiplicity
_atom_site_calc_flag
_atom_site_refinement_flags
_atom_site_disorder_assembly
_atom_site_disorder_group
Cu1 Cu 0.017745(18) 0.43250(2) 0.30033(3) 0.04128(11) Uani 1 1 d . . .
C1 C 0.18492(19) 0.4374(2) 0.2630(3) 0.0556(7) Uani 1 1 d . . .
H1A H 0.1941 0.4911 0.3167 0.067 Uiso 1 1 calc R . .
C2 C 0.24806(18) 0.4157(2) 0.2117(3) 0.0552(7) Uani 1 1 d . . .
H2A H 0.2985 0.4542 0.2311 0.066 Uiso 1 1 calc R . .
C3 C 0.23645(16) 0.33636(19) 0.1313(2) 0.0429(5) Uani 1 1 d . . .
C4 C 0.16019(18) 0.2818(2) 0.1075(3) 0.0524(7) Uani 1 1 d . . .
H4A H 0.1496 0.2276 0.0544 0.063 Uiso 1 1 calc R . .
C5 C 0.10027(19) 0.3078(2) 0.1625(3) 0.0511(6) Uani 1 1 d . . .
H5A H 0.0496 0.2698 0.1455 0.061 Uiso 1 1 calc R . .
C6 C 0.30191(18) 0.31211(19) 0.0716(3) 0.0478(6) Uani 1 1 d . . .
C7 C 0.35078(17) 0.3870(2) 0.0420(3) 0.0480(6) Uani 1 1 d . . .
H7A H 0.3417 0.4541 0.0587 0.058 Uiso 1 1 calc R . .
C8 C 0.41307(17) 0.36465(19) -0.0120(3) 0.0466(6) Uani 1 1 d . . .
H8A H 0.4441 0.4166 -0.0330 0.056 Uiso 1 1 calc R . .
C9 C 0.42911(18) 0.2654(2) -0.0347(3) 0.0493(6) Uani 1 1 d . . .
C10 C 0.3787(3) 0.1905(2) -0.0088(5) 0.1033(18) Uani 1 1 d . . .
H10A H 0.3872 0.1234 -0.0262 0.124 Uiso 1 1 calc R . .
C11 C 0.3158(3) 0.2143(3) 0.0429(5) 0.1009(18) Uani 1 1 d . . .
H11A H 0.2819 0.1627 0.0586 0.121 Uiso 1 1 calc R . .
C12 C 0.50114(17) 0.23817(19) -0.0785(3) 0.0461(6) Uani 1 1 d . . .
C13 C 0.62782(19) 0.2494(2) -0.1349(3) 0.0520(6) Uani 1 1 d . . .
C14 C 0.60392(18) 0.1374(2) -0.1311(3) 0.0495(6) Uani 1 1 d . . .
C15 C 0.7207(3) 0.2773(4) -0.0670(6) 0.1041(16) Uani 1 1 d . . .
H15A H 0.7365 0.2486 0.0118 0.156 Uiso 1 1 calc R . .
H15B H 0.7260 0.3496 -0.0611 0.156 Uiso 1 1 calc R . .
H15C H 0.7583 0.2514 -0.1087 0.156 Uiso 1 1 calc R . .
C16 C 0.6022(4) 0.2933(4) -0.2589(4) 0.1130(19) Uani 1 1 d . . .
H16A H 0.6191 0.3632 -0.2546 0.169 Uiso 1 1 calc R . .
H16B H 0.5405 0.2881 -0.2950 0.169 Uiso 1 1 calc R . .
H16C H 0.6306 0.2567 -0.3063 0.169 Uiso 1 1 calc R . .
C17 C 0.6602(3) 0.0845(3) -0.0186(4) 0.0831(12) Uani 1 1 d . . .
H17A H 0.6631 0.1252 0.0501 0.125 Uiso 1 1 calc R . .
H17B H 0.7175 0.0751 -0.0236 0.125 Uiso 1 1 calc R . .
H17C H 0.6354 0.0198 -0.0113 0.125 Uiso 1 1 calc R . .
C18 C 0.5991(2) 0.0742(3) -0.2405(4) 0.0708(10) Uani 1 1 d . . .
H18A H 0.5645 0.1088 -0.3111 0.106 Uiso 1 1 calc R . .
H18B H 0.5732 0.0099 -0.2347 0.106 Uiso 1 1 calc R . .
H18C H 0.6564 0.0640 -0.2449 0.106 Uiso 1 1 calc R . .
C19 C -0.1497(2) 0.4930(3) 0.1509(3) 0.0743(10) Uani 1 1 d . . .
H19A H -0.2045 0.4729 0.0936 0.089 Uiso 1 1 calc R . .
H19B H -0.1360 0.5606 0.1300 0.089 Uiso 1 1 calc R . .
C20 C -0.15799(17) 0.4942(3) 0.2741(3) 0.0620(8) Uani 1 1 d . . .
H20A H -0.1863 0.5559 0.2867 0.074 Uiso 1 1 calc R . .
H20B H -0.1920 0.4369 0.2850 0.074 Uiso 1 1 calc R . .
C21 C -0.04790(14) 0.50979(18) 0.4690(2) 0.0396(5) Uani 1 1 d . . .
N1 N 0.11109(13) 0.38515(17) 0.2395(2) 0.0435(5) Uani 1 1 d . . .
N2 N 0.56866(15) 0.29739(17) -0.0750(2) 0.0484(5) Uani 1 1 d . . .
N3 N 0.51458(16) 0.14643(18) -0.1202(3) 0.0561(6) Uani 1 1 d . . .
N4 N -0.07071(13) 0.48877(19) 0.3570(2) 0.0469(5) Uani 1 1 d . . .
N5 N -0.08216(17) 0.4233(2) 0.1443(2) 0.0601(7) Uani 1 1 d . . .
H5B H -0.0533 0.3896 0.2066 0.072 Uiso 1 1 calc R . .
H5C H -0.0711 0.4157 0.0780 0.072 Uiso 1 1 calc R . .
O1 O 0.58327(16) 0.38690(18) -0.0335(3) 0.0743(7) Uani 1 1 d . . .
O2 O 0.46309(19) 0.07107(18) -0.1415(3) 0.0904(11) Uani 1 1 d . . .
O3 O -0.09403(11) 0.54369(15) 0.53116(17) 0.0475(4) Uani 1 1 d . . .
O4 O -0.0573(4) 0.0991(3) 0.3922(4) 0.151(2) Uani 1 1 d . . .
O5 O 0.0023(3) 0.2491(3) 0.3470(4) 0.1272(14) Uani 1 1 d . . .
O6 O -0.1426(3) 0.2125(4) 0.2457(4) 0.1347(15) Uani 1 1 d . . .
O7 O -0.0472(6) 0.1280(6) 0.2271(7) 0.129(3) Uani 0.50 1 d P . .
O7' O -0.0827(4) 0.2473(4) 0.4453(5) 0.0843(15) Uani 0.50 1 d P . .
Cl1 Cl -0.06732(6) 0.18745(7) 0.33267(10) 0.0793(3) Uani 1 1 d . . .

loop_
_atom_site_aniso_label
_atom_site_aniso_U_11
_atom_site_aniso_U_22
_atom_site_aniso_U_33
_atom_site_aniso_U_23
_atom_site_aniso_U_13
_atom_site_aniso_U_12
Cu1 0.03440(16) 0.05105(19) 0.04035(18) -0.00952(12) 0.01461(12) 0.00313(11)
C1 0.0414(13) 0.0604(17) 0.0669(18) -0.0286(14) 0.0198(13) -0.0060(11)
C2 0.0392(13) 0.0568(16) 0.074(2) -0.0266(14) 0.0247(13) -0.0079(11)
C3 0.0406(12) 0.0408(12) 0.0530(14) -0.0031(10) 0.0228(11) 0.0018(9)
C4 0.0535(15) 0.0524(15) 0.0625(17) -0.0213(12) 0.0343(13) -0.0134(11)
C5 0.0508(14) 0.0526(15) 0.0593(16) -0.0178(12) 0.0310(13) -0.0123(11)
C6 0.0472(13) 0.0409(12) 0.0644(17) -0.0074(11) 0.0306(13) -0.0024(10)
C7 0.0417(12) 0.0370(12) 0.0702(18) -0.0003(11) 0.0248(12) 0.0036(9)
C8 0.0419(12) 0.0394(12) 0.0643(17) 0.0032(11) 0.0252(12) 0.0008(9)
C9 0.0510(14) 0.0417(13) 0.0679(18) -0.0098(12) 0.0370(13) -0.0058(10)
C10 0.130(3) 0.0400(16) 0.200(5) -0.034(2) 0.137(4) -0.0231(18)
C11 0.122(3) 0.0433(16) 0.195(5) -0.030(2) 0.132(4) -0.0227(18)
C12 0.0498(13) 0.0419(12) 0.0563(15) -0.0066(11) 0.0306(12) -0.0041(10)
C13 0.0547(15) 0.0592(16) 0.0539(16) -0.0019(12) 0.0342(13) -0.0029(12)
C14 0.0473(14) 0.0584(16) 0.0502(15) -0.0045(12) 0.0259(12) 0.0046(11)
C15 0.055(2) 0.105(3) 0.159(5) -0.040(3) 0.043(3) -0.017(2)
C16 0.207(6) 0.090(3) 0.073(3) 0.020(2) 0.089(4) 0.019(3)
C17 0.103(3) 0.079(3) 0.070(2) 0.0123(19) 0.030(2) 0.025(2)
C18 0.066(2) 0.084(2) 0.070(2) -0.0284(17) 0.0328(18) 0.0033(16)
C19 0.0564(18) 0.107(3) 0.0506(17) -0.0048(18) 0.0035(14) 0.0270(18)
C20 0.0329(12) 0.092(2) 0.0546(17) -0.0172(16) 0.0051(11) 0.0138(13)
C21 0.0296(10) 0.0448(12) 0.0440(12) -0.0091(10) 0.0112(9) 0.0046(8)
N1 0.0393(10) 0.0484(11) 0.0459(11) -0.0098(9) 0.0180(9) 0.0012(8)
N2 0.0507(12) 0.0469(11) 0.0586(13) -0.0053(10) 0.0330(11) -0.0057(9)
N3 0.0542(13) 0.0512(13) 0.0768(17) -0.0165(11) 0.0404(13) -0.0084(10)
N4 0.0316(9) 0.0632(14) 0.0437(11) -0.0132(10) 0.0087(8) 0.0077(9)
N5 0.0511(14) 0.091(2) 0.0354(11) -0.0075(11) 0.0093(10) 0.0148(12)
O1 0.0791(16) 0.0536(13) 0.112(2) -0.0243(12) 0.0604(15) -0.0214(11)
O2 0.0821(18) 0.0618(14) 0.155(3) -0.0493(16) 0.076(2) -0.0270(12)
O3 0.0338(8) 0.0636(11) 0.0459(10) -0.0138(8) 0.0134(7) 0.0075(7)
O4 0.240(6) 0.097(2) 0.096(3) 0.020(2) 0.024(3) -0.063(3)
O5 0.121(3) 0.092(2) 0.141(3) 0.035(2) 0.002(2) -0.035(2)
O6 0.104(3) 0.159(4) 0.115(3) 0.027(3) -0.003(2) -0.018(3)
O7 0.195(8) 0.097(5) 0.150(7) -0.025(4) 0.134(7) -0.015(5)
O7' 0.080(4) 0.098(4) 0.090(4) 0.003(3) 0.048(3) 0.015(3)
Cl1 0.0640(5) 0.0712(5) 0.1135(8) 0.0358(5) 0.0436(5) 0.0064(4)

loop_
_atom_type_symbol
_atom_type_description
_atom_type_scat_dispersion_real
_atom_type_scat_dispersion_imag
_atom_type_scat_source
C C 0.0033 0.0016 'International Tables Vol C Tables 4.2.6.8 and 6.1.1.4'
H H 0.0000 0.0000 'International Tables Vol C Tables 4.2.6.8 and 6.1.1.4'
N N 0.0061 0.0033 'International Tables Vol C Tables 4.2.6.8 and 6.1.1.4'
O O 0.0106 0.0060 'International Tables Vol C Tables 4.2.6.8 and 6.1.1.4'
Cu Cu 0.3201 1.2651 'International Tables Vol C Tables 4.2.6.8 and 6.1.1.4'
Cl Cl 0.1484 0.1585 'International Tables Vol C Tables 4.2.6.8 and 6.1.1.4'

loop_
_geom_angle_atom_site_label_1
_geom_angle_atom_site_label_2
_geom_angle_atom_site_label_3
_geom_angle
_geom_angle_site_symmetry_1
_geom_angle_site_symmetry_3
_geom_angle_publ_flag
N4 Cu1 N1 175.64(10) . . ?
N4 Cu1 O3 83.80(8) . 3_566 ?
N1 Cu1 O3 95.91(8) . 3_566 ?
N4 Cu1 N5 82.26(10) . . ?
N1 Cu1 N5 97.99(10) . . ?
O3 Cu1 N5 166.05(8) 3_566 . ?
N4 Cu1 O5 99.21(14) . . ?
N1 Cu1 O5 85.13(14) . . ?
O3 Cu1 O5 90.45(11) 3_566 . ?
N5 Cu1 O5 91.93(12) . . ?
N4 Cu1 O7 81.36(16) . 2 ?
N1 Cu1 O7 94.29(16) . 2 ?
O3 Cu1 O7 83.7(2) 3_566 2 ?
N5 Cu1 O7 94.1(2) . 2 ?
O5 Cu1 O7 174.0(2) . 2 ?
N4 Cu1 C21 57.35(8) . 3_566 ?
N1 Cu1 C21 122.42(8) . 3_566 ?
O3 Cu1 C21 26.51(6) 3_566 3_566 ?
N5 Cu1 C21 139.57(8) . 3_566 ?
O5 Cu1 C21 92.91(12) . 3_566 ?
O7 Cu1 C21 82.34(17) 2 3_566 ?
N4 Cu1 C21 24.98(8) . . ?
N1 Cu1 C21 154.69(8) . . ?
O3 Cu1 C21 58.89(7) 3_566 . ?
N5 Cu1 C21 107.18(9) . . ?
O5 Cu1 C21 96.45(13) . . ?
O7 Cu1 C21 81.52(14) 2 . ?
C21 Cu1 C21 32.39(9) 3_566 . ?
N4 Cu1 C19 55.31(10) . . ?
N1 Cu1 C19 123.96(10) . . ?
O3 Cu1 C19 137.64(9) 3_566 . ?
N5 Cu1 C19 28.97(10) . . ?
O5 Cu1 C19 105.29(13) . . ?
O7 Cu1 C19 80.0(2) 2 . ?
C21 Cu1 C19 112.03(9) 3_566 . ?
C21 Cu1 C19 80.11(9) . . ?
N4 Cu1 C1 152.89(9) . . ?
N1 Cu1 C1 23.54(8) . . ?
O3 Cu1 C1 80.17(9) 3_566 . ?
N5 Cu1 C1 112.64(10) . . ?
O5 Cu1 C1 102.62(13) . . ?
O7 Cu1 C1 75.27(17) 2 . ?
C21 Cu1 C1 105.35(8) 3_566 . ?
C21 Cu1 C1 134.79(8) . . ?
C19 Cu1 C1 131.38(11) . . ?
N1 C1 C2 123.2(2) . . ?
N1 C1 Cu1 36.17(12) . . ?
C2 C1 Cu1 158.5(2) . . ?
N1 C1 H1A 118.4 . . ?
C2 C1 H1A 118.4 . . ?
Cu1 C1 H1A 82.6 . . ?
C1 C2 C3 119.9(2) . . ?
C1 C2 Cu1 14.57(14) . . ?
C3 C2 Cu1 105.70(16) . . ?
C1 C2 H2A 120.0 . . ?
C3 C2 H2A 120.0 . . ?
Cu1 C2 H2A 134.2 . . ?
C4 C3 C2 116.9(2) . . ?
C4 C3 C6 121.5(2) . . ?
C2 C3 C6 121.6(2) . . ?
C5 C4 C3 119.9(2) . . ?
C5 C4 Cu1 15.50(14) . . ?
C3 C4 Cu1 104.71(16) . . ?
C5 C4 H4A 120.1 . . ?
C3 C4 H4A 120.1 . . ?
Cu1 C4 H4A 135.1 . . ?
N1 C5 C4 123.3(2) . . ?
N1 C5 Cu1 34.79(11) . . ?
C4 C5 Cu1 157.3(2) . . ?
N1 C5 H5A 118.4 . . ?
C4 C5 H5A 118.4 . . ?
Cu1 C5 H5A 83.9 . . ?
C11 C6 C7 117.4(2) . . ?
C11 C6 C3 121.2(2) . . ?
C7 C6 C3 121.4(2) . . ?
C6 C7 C8 121.7(2) . . ?
C6 C7 H7A 119.2 . . ?
C8 C7 H7A 119.2 . . ?
C9 C8 C7 120.1(2) . . ?
C9 C8 H8A 120.0 . . ?
C7 C8 H8A 120.0 . . ?
C10 C9 C8 118.5(2) . . ?
C10 C9 C12 119.9(2) . . ?
C8 C9 C12 121.5(2) . . ?
C9 C10 C11 120.6(3) . . ?
C9 C10 H10A 119.7 . . ?
C11 C10 H10A 119.7 . . ?
C6 C11 C10 121.6(3) . . ?
C6 C11 H11A 119.2 . . ?
C10 C11 H11A 119.2 . . ?
N2 C12 N3 108.1(2) . . ?
N2 C12 C9 125.8(2) . . ?
N3 C12 C9 125.9(2) . . ?
N2 C13 C16 105.7(3) . . ?
N2 C13 C15 109.2(3) . . ?
C16 C13 C15 110.1(4) . . ?
N2 C13 C14 100.84(19) . . ?
C16 C13 C14 113.9(3) . . ?
C15 C13 C14 116.0(3) . . ?
N3 C14 C18 108.9(2) . . ?
N3 C14 C17 107.1(3) . . ?
C18 C14 C17 110.1(3) . . ?
N3 C14 C13 100.7(2) . . ?
C18 C14 C13 116.9(3) . . ?
C17 C14 C13 112.4(3) . . ?
C13 C15 H15A 109.5 . . ?
C13 C15 H15B 109.5 . . ?
H15A C15 H15B 109.5 . . ?
C13 C15 H15C 109.5 . . ?
H15A C15 H15C 109.5 . . ?
H15B C15 H15C 109.5 . . ?
C13 C16 H16A 109.5 . . ?
C13 C16 H16B 109.5 . . ?
H16A C16 H16B 109.5 . . ?
C13 C16 H16C 109.5 . . ?
H16A C16 H16C 109.5 . . ?
H16B C16 H16C 109.5 . . ?
C14 C17 H17A 109.5 . . ?
C14 C17 H17B 109.5 . . ?
H17A C17 H17B 109.5 . . ?
C14 C17 H17C 109.5 . . ?
H17A C17 H17C 109.5 . . ?
H17B C17 H17C 109.5 . . ?
C14 C18 H18A 109.5 . . ?
C14 C18 H18B 109.5 . . ?
H18A C18 H18B 109.5 . . ?
C14 C18 H18C 109.5 . . ?
H18A C18 H18C 109.5 . . ?
H18B C18 H18C 109.5 . . ?
N5 C19 C20 111.0(3) . . ?
N5 C19 Cu1 42.70(13) . . ?
C20 C19 Cu1 76.43(16) . . ?
N5 C19 H19A 109.4 . . ?
C20 C19 H19A 109.4 . . ?
Cu1 C19 H19A 147.3 . . ?
N5 C19 H19B 109.4 . . ?
C20 C19 H19B 109.4 . . ?
Cu1 C19 H19B 99.5 . . ?
H19A C19 H19B 108.0 . . ?
N4 C20 C19 106.5(2) . . ?
N4 C20 Cu1 35.85(11) . . ?
C19 C20 Cu1 73.32(16) . . ?
N4 C20 H20A 110.4 . . ?
C19 C20 H20A 110.4 . . ?
Cu1 C20 H20A 136.1 . . ?
N4 C20 H20B 110.4 . . ?
C19 C20 H20B 110.4 . . ?
Cu1 C20 H20B 110.5 . . ?
H20A C20 H20B 108.6 . . ?
O3 C21 N4 129.1(2) . . ?
O3 C21 C21 118.7(3) . 3_566 ?
N4 C21 C21 112.1(2) . 3_566 ?
O3 C21 Cu1 44.26(12) . 3_566 ?
N4 C21 Cu1 173.04(17) . 3_566 ?
C21 C21 Cu1 74.52(18) 3_566 3_566 ?
O3 C21 Cu1 168.02(17) . . ?
N4 C21 Cu1 39.10(11) . . ?
C21 C21 Cu1 73.09(16) 3_566 . ?
Cu1 C21 Cu1 147.61(9) 3_566 . ?
C1 N1 C5 116.9(2) . . ?
C1 N1 Cu1 120.29(17) . . ?
C5 N1 Cu1 122.39(17) . . ?
O1 N2 C12 127.4(2) . . ?
O1 N2 C13 120.2(2) . . ?
C12 N2 C13 112.3(2) . . ?
O2 N3 C12 127.0(2) . . ?
O2 N3 C14 120.9(2) . . ?
C12 N3 C14 112.0(2) . . ?
C21 N4 C20 125.9(2) . . ?
C21 N4 Cu1 115.92(16) . . ?
C20 N4 Cu1 117.87(17) . . ?
C21 N4 Cu1 4.73(12) . 3_566 ?
C20 N4 Cu1 121.47(15) . 3_566 ?
Cu1 N4 Cu1 120.50(9) . 3_566 ?
C19 N5 Cu1 108.33(19) . . ?
C19 N5 H5B 120.0 . . ?
Cu1 N5 H5B 36.5 . . ?
C19 N5 H5C 120.0 . . ?
Cu1 N5 H5C 119.3 . . ?
H5B N5 H5C 120.0 . . ?
C21 O3 Cu1 109.22(15) . 3_566 ?
C21 O3 Cu1 8.16(12) . . ?
Cu1 O3 Cu1 117.32(6) 3_566 . ?
Cl1 O4 Cu1 103.5(2) . 2_545 ?
Cl1 O5 Cu1 133.3(3) . . ?
Cl1 O6 Cu1 69.86(17) . . ?
Cl1 O7 Cu1 131.6(4) . 2_545 ?
Cl1 O7' Cu1 74.87(19) . . ?
O4 Cl1 O5 119.7(3) . . ?
O4 Cl1 O6 122.2(3) . . ?
O5 Cl1 O6 117.5(3) . . ?
O4 Cl1 O7 87.6(4) . . ?
O5 Cl1 O7 91.4(4) . . ?
O6 Cl1 O7 83.7(4) . . ?
O4 Cl1 O7' 91.2(3) . . ?
O5 Cl1 O7' 86.8(3) . . ?
O6 Cl1 O7' 99.3(3) . . ?
O7 Cl1 O7' 177.0(4) . . ?
O4 Cl1 Cu1 148.4(2) . . ?
O5 Cl1 Cu1 30.69(17) . . ?
O6 Cl1 Cu1 89.21(19) . . ?
O7 Cl1 Cu1 100.5(3) . . ?
O7' Cl1 Cu1 79.1(2) . . ?
O4 Cl1 Cu1 56.9(2) . 2_545 ?
O5 Cl1 Cu1 107.3(2) . 2_545 ?
O6 Cl1 Cu1 99.1(2) . 2_545 ?
O7 Cl1 Cu1 30.7(3) . 2_545 ?
O7' Cl1 Cu1 148.1(2) . 2_545 ?
Cu1 Cl1 Cu1 126.91(3) . 2_545 ?

loop_
_geom_bond_atom_site_label_1
_geom_bond_atom_site_label_2
_geom_bond_distance
_geom_bond_site_symmetry_2
_geom_bond_publ_flag
Cu1 N4 1.916(2) . ?
Cu1 N1 1.973(2) . ?
Cu1 O3 2.005(2) 3_566 ?
Cu1 N5 2.036(3) . ?
Cu1 O5 2.515(3) . ?
Cu1 O7 2.665(7) 2 ?
Cu1 C21 2.713(2) 3_566 ?
Cu1 C21 2.732(2) . ?
Cu1 C19 2.850(3) . ?
Cu1 C1 2.887(3) . ?
C1 N1 1.335(4) . ?
C1 C2 1.375(4) . ?
C1 H1A 0.9300 . ?
C2 C3 1.385(4) . ?
C2 H2A 0.9300 . ?
C3 C4 1.384(4) . ?
C3 C6 1.483(3) . ?
C4 C5 1.372(3) . ?
C4 H4A 0.9300 . ?
C5 N1 1.341(3) . ?
C5 H5A 0.9300 . ?
C6 C11 1.373(4) . ?
C6 C7 1.381(4) . ?
C7 C8 1.387(3) . ?
C7 H7A 0.9300 . ?
C8 C9 1.379(4) . ?
C8 H8A 0.9300 . ?
C9 C10 1.378(4) . ?
C9 C12 1.466(3) . ?
C10 C11 1.382(4) . ?
C10 H10A 0.9300 . ?
C11 H11A 0.9300 . ?
C12 N2 1.338(3) . ?
C12 N3 1.351(3) . ?
C13 N2 1.501(3) . ?
C13 C16 1.503(5) . ?
C13 C15 1.513(5) . ?
C13 C14 1.534(4) . ?
C14 N3 1.502(3) . ?
C14 C18 1.515(4) . ?
C14 C17 1.521(5) . ?
C15 H15A 0.9600 . ?
C15 H15B 0.9600 . ?
C15 H15C 0.9600 . ?
C16 H16A 0.9600 . ?
C16 H16B 0.9600 . ?
C16 H16C 0.9600 . ?
C17 H17A 0.9600 . ?
C17 H17B 0.9600 . ?
C17 H17C 0.9600 . ?
C18 H18A 0.9600 . ?
C18 H18B 0.9600 . ?
C18 H18C 0.9600 . ?
C19 N5 1.454(4) . ?
C19 C20 1.499(5) . ?
C19 H19A 0.9700 . ?
C19 H19B 0.9700 . ?
C20 N4 1.448(3) . ?
C20 H20A 0.9700 . ?
C20 H20B 0.9700 . ?
C21 O3 1.282(3) . ?
C21 N4 1.283(3) . ?
C21 C21 1.519(4) 3_566 ?
C21 Cu1 2.713(2) 3_566 ?
N2 O1 1.273(3) . ?
N3 O2 1.274(3) . ?
N4 Cu1 3.989(2) 3_566 ?
N5 H5B 0.8600 . ?
N5 H5C 0.8600 . ?
O3 Cu1 2.005(2) 3_566 ?
O4 Cl1 1.345(4) . ?
O4 Cu1 3.364(5) 2_545 ?
O5 Cl1 1.361(4) . ?
O6 Cl1 1.365(4) . ?
O7 Cl1 1.589(6) . ?
O7 Cu1 2.665(7) 2_545 ?
O7' Cl1 1.630(6) . ?
Cl1 Cu1 3.9044(13) 2_545 ?

loop_
_geom_hbond_atom_site_label_D
_geom_hbond_atom_site_label_H
_geom_hbond_atom_site_label_A
_geom_hbond_distance_DH
_geom_hbond_distance_HA
_geom_hbond_distance_DA
_geom_hbond_angle_DHA
_geom_hbond_site_symmetry_A
N5 H5B O5 0.86 2.46 3.289(5) 161.8 .
N5 H5B N1 0.86 2.58 3.026(3) 113.6 .
N5 H5C O4 0.86 2.28 3.133(5) 173.6 4_565
N5 H5C O7' 0.86 2.63 3.250(6) 129.6 4_565

loop_
_geom_torsion_atom_site_label_1
_geom_torsion_atom_site_label_2
_geom_torsion_atom_site_label_3
_geom_torsion_atom_site_label_4
_geom_torsion
_geom_torsion_site_symmetry_1
_geom_torsion_site_symmetry_2
_geom_torsion_site_symmetry_3
_geom_torsion_site_symmetry_4
_geom_torsion_publ_flag
N4 Cu1 C1 N1 -174.1(2) . . . . ?
O3 Cu1 C1 N1 131.2(3) 3_566 . . . ?
N5 Cu1 C1 N1 -54.5(3) . . . . ?
O5 Cu1 C1 N1 43.0(3) . . . . ?
O7 Cu1 C1 N1 -142.8(3) 2 . . . ?
C21 Cu1 C1 N1 139.6(2) 3_566 . . . ?
C21 Cu1 C1 N1 155.6(2) . . . . ?
C19 Cu1 C1 N1 -80.9(3) . . . . ?
N4 Cu1 C1 C2 -155.4(6) . . . . ?
N1 Cu1 C1 C2 18.8(6) . . . . ?
O3 Cu1 C1 C2 150.0(7) 3_566 . . . ?
N5 Cu1 C1 C2 -35.8(7) . . . . ?
O5 Cu1 C1 C2 61.8(7) . . . . ?
O7 Cu1 C1 C2 -124.0(7) 2 . . . ?
C21 Cu1 C1 C2 158.4(7) 3_566 . . . ?
C21 Cu1 C1 C2 174.4(7) . . . . ?
C19 Cu1 C1 C2 -62.1(7) . . . . ?
N1 C1 C2 C3 0.1(5) . . . . ?
Cu1 C1 C2 C3 -13.0(9) . . . . ?
N1 C1 C2 Cu1 13.1(4) . . . . ?
N4 Cu1 C2 C1 32.0(8) . . . . ?
N1 Cu1 C2 C1 -154.2(8) . . . . ?
O3 Cu1 C2 C1 -29.6(7) 3_566 . . . ?
N5 Cu1 C2 C1 145.7(7) . . . . ?
O5 Cu1 C2 C1 -119.4(7) . . . . ?
O7 Cu1 C2 C1 54.7(7) 2 . . . ?
C21 Cu1 C2 C1 -22.5(7) 3_566 . . . ?
C21 Cu1 C2 C1 -6.4(8) . . . . ?
C19 Cu1 C2 C1 122.8(7) . . . . ?
N4 Cu1 C2 C3 -159.7(2) . . . . ?
N1 Cu1 C2 C3 14.2(3) . . . . ?
O3 Cu1 C2 C3 138.7(2) 3_566 . . . ?
N5 Cu1 C2 C3 -46.0(2) . . . . ?
O5 Cu1 C2 C3 48.9(2) . . . . ?
O7 Cu1 C2 C3 -137.0(3) 2 . . . ?
C21 Cu1 C2 C3 145.8(2) 3_566 . . . ?
C21 Cu1 C2 C3 161.88(18) . . . . ?
C19 Cu1 C2 C3 -68.9(2) . . . . ?
C1 Cu1 C2 C3 168.3(8) . . . . ?
C1 C2 C3 C4 -0.5(5) . . . . ?
Cu1 C2 C3 C4 -3.9(3) . . . . ?
C1 C2 C3 C6 178.4(3) . . . . ?
Cu1 C2 C3 C6 175.0(2) . . . . ?
C2 C3 C4 C5 0.3(5) . . . . ?
C6 C3 C4 C5 -178.6(3) . . . . ?
C2 C3 C4 Cu1 3.9(3) . . . . ?
C6 C3 C4 Cu1 -175.1(2) . . . . ?
N4 Cu1 C4 C5 -41.1(8) . . . . ?
N1 Cu1 C4 C5 153.6(8) . . . . ?
O3 Cu1 C4 C5 119.7(6) 3_566 . . . ?
N5 Cu1 C4 C5 -59.3(6) . . . . ?
O5 Cu1 C4 C5 33.9(6) . . . . ?
O7 Cu1 C4 C5 -152.2(7) 2 . . . ?
C21 Cu1 C4 C5 114.5(6) 3_566 . . . ?
C21 Cu1 C4 C5 94.1(7) . . . . ?
C19 Cu1 C4 C5 -67.4(6) . . . . ?
C1 Cu1 C4 C5 163.7(7) . . . . ?
N4 Cu1 C4 C3 150.4(3) . . . . ?
N1 Cu1 C4 C3 -14.9(3) . . . . ?
O3 Cu1 C4 C3 -48.8(2) 3_566 . . . ?
N5 Cu1 C4 C3 132.2(2) . . . . ?
O5 Cu1 C4 C3 -134.5(2) . . . . ?
O7 Cu1 C4 C3 39.4(3) 2 . . . ?
C21 Cu1 C4 C3 -54.0(2) 3_566 . . . ?
C21 Cu1 C4 C3 -74.4(4) . . . . ?
C19 Cu1 C4 C3 124.1(2) . . . . ?
C1 Cu1 C4 C3 -4.71(19) . . . . ?
C3 C4 C5 N1 0.3(5) . . . . ?
Cu1 C4 C5 N1 -12.6(4) . . . . ?
C3 C4 C5 Cu1 12.9(8) . . . . ?
N4 Cu1 C5 N1 170.9(3) . . . . ?
O3 Cu1 C5 N1 -44.2(3) 3_566 . . . ?
N5 Cu1 C5 N1 138.5(3) . . . . ?
O5 Cu1 C5 N1 -126.3(3) . . . . ?
O7 Cu1 C5 N1 47.5(3) 2 . . . ?
C21 Cu1 C5 N1 -54.1(3) 3_566 . . . ?
C21 Cu1 C5 N1 -96.7(3) . . . . ?
C19 Cu1 C5 N1 133.7(2) . . . . ?
C1 Cu1 C5 N1 4.4(2) . . . . ?
N4 Cu1 C5 C4 152.2(6) . . . . ?
N1 Cu1 C5 C4 -18.6(5) . . . . ?
O3 Cu1 C5 C4 -62.8(6) 3_566 . . . ?
N5 Cu1 C5 C4 119.8(6) . . . . ?
O5 Cu1 C5 C4 -144.9(6) . . . . ?
O7 Cu1 C5 C4 28.9(7) 2 . . . ?
C21 Cu1 C5 C4 -72.7(6) 3_566 . . . ?
C21 Cu1 C5 C4 -115.3(6) . . . . ?
C19 Cu1 C5 C4 115.1(6) . . . . ?
C1 Cu1 C5 C4 -14.2(6) . . . . ?
C4 C3 C6 C11 -34.0(5) . . . . ?
C2 C3 C6 C11 147.1(4) . . . . ?
C4 C3 C6 C7 145.5(3) . . . . ?
C2 C3 C6 C7 -33.4(4) . . . . ?
C11 C6 C7 C8 -1.5(5) . . . . ?
C3 C6 C7 C8 178.9(3) . . . . ?
C6 C7 C8 C9 -1.7(5) . . . . ?
C7 C8 C9 C10 3.6(5) . . . . ?
C7 C8 C9 C12 -172.7(3) . . . . ?
C8 C9 C10 C11 -2.4(7) . . . . ?
C12 C9 C10 C11 174.0(5) . . . . ?
C7 C6 C11 C10 2.8(7) . . . . ?
C3 C6 C11 C10 -177.6(5) . . . . ?
C9 C10 C11 C6 -0.9(9) . . . . ?
C10 C9 C12 N2 -159.9(4) . . . . ?
C8 C9 C12 N2 16.4(5) . . . . ?
C10 C9 C12 N3 14.3(6) . . . . ?
C8 C9 C12 N3 -169.4(3) . . . . ?
N2 C13 C14 N3 22.9(3) . . . . ?
C16 C13 C14 N3 -89.8(3) . . . . ?
C15 C13 C14 N3 140.7(3) . . . . ?
N2 C13 C14 C18 140.7(3) . . . . ?
C16 C13 C14 C18 27.9(4) . . . . ?
C15 C13 C14 C18 -101.5(4) . . . . ?
N2 C13 C14 C17 -90.7(3) . . . . ?
C16 C13 C14 C17 156.5(3) . . . . ?
C15 C13 C14 C17 27.1(4) . . . . ?
N4 Cu1 C19 N5 -155.8(3) . . . . ?
N1 Cu1 C19 N5 29.4(3) . . . . ?
O3 Cu1 C19 N5 -173.2(2) 3_566 . . . ?
O5 Cu1 C19 N5 -65.0(3) . . . . ?
O7 Cu1 C19 N5 117.9(3) 2 . . . ?
C21 Cu1 C19 N5 -164.7(2) 3_566 . . . ?
C21 Cu1 C19 N5 -159.1(3) . . . . ?
C1 Cu1 C19 N5 57.8(3) . . . . ?
N4 Cu1 C19 C20 -12.1(2) . . . . ?
N1 Cu1 C19 C20 173.1(2) . . . . ?
O3 Cu1 C19 C20 -29.6(3) 3_566 . . . ?
N5 Cu1 C19 C20 143.7(4) . . . . ?
O5 Cu1 C19 C20 78.6(3) . . . . ?
O7 Cu1 C19 C20 -98.5(3) 2 . . . ?
C21 Cu1 C19 C20 -21.0(3) 3_566 . . . ?
C21 Cu1 C19 C20 -15.4(2) . . . . ?
C1 Cu1 C19 C20 -158.5(2) . . . . ?
N5 C19 C20 N4 39.3(4) . . . . ?
Cu1 C19 C20 N4 13.8(2) . . . . ?
N5 C19 C20 Cu1 25.5(3) . . . . ?
N1 Cu1 C20 N4 -170.1(2) . . . . ?
O3 Cu1 C20 N4 2.2(3) 3_566 . . . ?
N5 Cu1 C20 N4 -177.3(3) . . . . ?
O5 Cu1 C20 N4 95.5(3) . . . . ?
O7 Cu1 C20 N4 -79.4(3) 2 . . . ?
C21 Cu1 C20 N4 3.4(2) 3_566 . . . ?
C21 Cu1 C20 N4 3.3(2) . . . . ?
C19 Cu1 C20 N4 -157.1(4) . . . . ?
C1 Cu1 C20 N4 -111.6(3) . . . . ?
N4 Cu1 C20 C19 157.1(4) . . . . ?
N1 Cu1 C20 C19 -13.1(4) . . . . ?
O3 Cu1 C20 C19 159.3(2) 3_566 . . . ?
N5 Cu1 C20 C19 -20.3(2) . . . . ?
O5 Cu1 C20 C19 -107.5(3) . . . . ?
O7 Cu1 C20 C19 77.7(3) 2 . . . ?
C21 Cu1 C20 C19 160.4(2) 3_566 . . . ?
C21 Cu1 C20 C19 160.3(3) . . . . ?
C1 Cu1 C20 C19 45.5(4) . . . . ?
N4 Cu1 C21 O3 12.1(8) . . . . ?
N1 Cu1 C21 O3 -178.1(8) . . . . ?
O3 Cu1 C21 O3 -172.5(9) 3_566 . . . ?
N5 Cu1 C21 O3 8.1(9) . . . . ?
O5 Cu1 C21 O3 -85.9(9) . . . . ?
O7 Cu1 C21 O3 99.8(10) 2 . . . ?
C21 Cu1 C21 O3 -171.1(11) 3_566 . . . ?
C19 Cu1 C21 O3 18.6(9) . . . . ?
C1 Cu1 C21 O3 159.1(9) . . . . ?
N1 Cu1 C21 N4 169.8(2) . . . . ?
O3 Cu1 C21 N4 175.4(2) 3_566 . . . ?
N5 Cu1 C21 N4 -3.9(2) . . . . ?
O5 Cu1 C21 N4 -98.0(2) . . . . ?
O7 Cu1 C21 N4 87.7(3) 2 . . . ?
C21 Cu1 C21 N4 176.8(4) 3_566 . . . ?
C19 Cu1 C21 N4 6.5(2) . . . . ?
C1 Cu1 C21 N4 147.0(2) . . . . ?
N4 Cu1 C21 C21 -176.8(4) . . . 3_566 ?
N1 Cu1 C21 C21 -7.0(3) . . . 3_566 ?
O3 Cu1 C21 C21 -1.37(17) 3_566 . . 3_566 ?
N5 Cu1 C21 C21 179.29(19) . . . 3_566 ?
O5 Cu1 C21 C21 85.3(2) . . . 3_566 ?
O7 Cu1 C21 C21 -89.0(3) 2 . . 3_566 ?
C19 Cu1 C21 C21 -170.3(2) . . . 3_566 ?
C1 Cu1 C21 C21 -29.7(3) . . . 3_566 ?
N4 Cu1 C21 Cu1 -176.8(4) . . . 3_566 ?
N1 Cu1 C21 Cu1 -7.0(3) . . . 3_566 ?
O3 Cu1 C21 Cu1 -1.37(17) 3_566 . . 3_566 ?
N5 Cu1 C21 Cu1 179.29(19) . . . 3_566 ?
O5 Cu1 C21 Cu1 85.3(2) . . . 3_566 ?
O7 Cu1 C21 Cu1 -89.0(3) 2 . . 3_566 ?
C21 Cu1 C21 Cu1 0.0 3_566 . . 3_566 ?
C19 Cu1 C21 Cu1 -170.3(2) . . . 3_566 ?
C1 Cu1 C21 Cu1 -29.7(3) . . . 3_566 ?
C2 C1 N1 C5 0.5(5) . . . . ?
Cu1 C1 N1 C5 172.4(4) . . . . ?
C2 C1 N1 Cu1 -171.9(3) . . . . ?
C4 C5 N1 C1 -0.7(5) . . . . ?
Cu1 C5 N1 C1 -172.3(4) . . . . ?
C4 C5 N1 Cu1 171.5(2) . . . . ?
N4 Cu1 N1 C1 37.7(13) . . . . ?
O3 Cu1 N1 C1 -48.2(3) 3_566 . . . ?
N5 Cu1 N1 C1 130.6(3) . . . . ?
O5 Cu1 N1 C1 -138.1(3) . . . . ?
O7 Cu1 N1 C1 35.9(3) 2 . . . ?
C21 Cu1 N1 C1 -47.8(3) 3_566 . . . ?
C21 Cu1 N1 C1 -43.3(4) . . . . ?
C19 Cu1 N1 C1 116.7(3) . . . . ?
N4 Cu1 N1 C5 -134.3(12) . . . . ?
O3 Cu1 N1 C5 139.8(2) 3_566 . . . ?
N5 Cu1 N1 C5 -41.4(2) . . . . ?
O5 Cu1 N1 C5 49.9(2) . . . . ?
O7 Cu1 N1 C5 -136.1(3) 2 . . . ?
C21 Cu1 N1 C5 140.2(2) 3_566 . . . ?
C21 Cu1 N1 C5 144.7(2) . . . . ?
C19 Cu1 N1 C5 -55.3(3) . . . . ?
C1 Cu1 N1 C5 -172.0(4) . . . . ?
N3 C12 N2 O1 -174.8(3) . . . . ?
C9 C12 N2 O1 0.2(5) . . . . ?
N3 C12 N2 C13 9.0(3) . . . . ?
C9 C12 N2 C13 -176.0(3) . . . . ?
C16 C13 N2 O1 -78.8(4) . . . . ?
C15 C13 N2 O1 39.6(4) . . . . ?
C14 C13 N2 O1 162.3(3) . . . . ?
C16 C13 N2 C12 97.7(4) . . . . ?
C15 C13 N2 C12 -143.9(3) . . . . ?
C14 C13 N2 C12 -21.2(3) . . . . ?
N2 C12 N3 O2 -176.5(3) . . . . ?
C9 C12 N3 O2 8.5(6) . . . . ?
N2 C12 N3 C14 8.1(3) . . . . ?
C9 C12 N3 C14 -166.9(3) . . . . ?
C18 C14 N3 O2 40.3(4) . . . . ?
C17 C14 N3 O2 -78.7(4) . . . . ?
C13 C14 N3 O2 163.7(3) . . . . ?
C18 C14 N3 C12 -144.0(3) . . . . ?
C17 C14 N3 C12 97.0(3) . . . . ?
C13 C14 N3 C12 -20.6(3) . . . . ?
O3 C21 N4 C20 -3.4(5) . . . . ?
C21 C21 N4 C20 176.7(3) 3_566 . . . ?
Cu1 C21 N4 C20 -21.0(19) 3_566 . . . ?
Cu1 C21 N4 C20 173.4(4) . . . . ?
O3 C21 N4 Cu1 -176.8(2) . . . . ?
C21 C21 N4 Cu1 3.3(4) 3_566 . . . ?
Cu1 C21 N4 Cu1 165.6(16) 3_566 . . . ?
O3 C21 N4 Cu1 17.7(14) . . . 3_566 ?
C21 C21 N4 Cu1 -162.2(19) 3_566 . . 3_566 ?
Cu1 C21 N4 Cu1 -165.6(16) . . . 3_566 ?
C19 C20 N4 C21 163.8(3) . . . . ?
Cu1 C20 N4 C21 -173.3(4) . . . . ?
C19 C20 N4 Cu1 -22.9(4) . . . . ?
C19 C20 N4 Cu1 161.8(2) . . . 3_566 ?
Cu1 C20 N4 Cu1 -175.3(3) . . . 3_566 ?
N1 Cu1 N4 C21 -90.3(12) . . . . ?
O3 Cu1 N4 C21 -4.0(2) 3_566 . . . ?
N5 Cu1 N4 C21 176.2(2) . . . . ?
O5 Cu1 N4 C21 85.5(2) . . . . ?
O7 Cu1 N4 C21 -88.5(3) 2 . . . ?
C21 Cu1 N4 C21 -2.1(2) 3_566 . . . ?
C19 Cu1 N4 C21 -172.2(3) . . . . ?
C1 Cu1 N4 C21 -57.9(3) . . . . ?
N1 Cu1 N4 C20 95.7(12) . . . . ?
O3 Cu1 N4 C20 -177.9(3) 3_566 . . . ?
N5 Cu1 N4 C20 2.2(2) . . . . ?
O5 Cu1 N4 C20 -88.5(3) . . . . ?
O7 Cu1 N4 C20 97.6(3) 2 . . . ?
C21 Cu1 N4 C20 -176.0(3) 3_566 . . . ?
C21 Cu1 N4 C20 -174.0(4) . . . . ?
C19 Cu1 N4 C20 13.8(2) . . . . ?
C1 Cu1 N4 C20 128.2(3) . . . . ?
N1 Cu1 N4 Cu1 -89.0(12) . . . 3_566 ?
O3 Cu1 N4 Cu1 -2.60(10) 3_566 . . 3_566 ?
N5 Cu1 N4 Cu1 177.56(13) . . . 3_566 ?
O5 Cu1 N4 Cu1 86.86(13) . . . 3_566 ?
O7 Cu1 N4 Cu1 -87.1(2) 2 . . 3_566 ?
C21 Cu1 N4 Cu1 -0.69(8) 3_566 . . 3_566 ?
C21 Cu1 N4 Cu1 1.37(15) . . . 3_566 ?
C19 Cu1 N4 Cu1 -170.87(18) . . . 3_566 ?
C1 Cu1 N4 Cu1 -56.5(3) . . . 3_566 ?
C20 C19 N5 Cu1 -38.1(4) . . . . ?
N4 Cu1 N5 C19 19.9(3) . . . . ?
N1 Cu1 N5 C19 -155.7(3) . . . . ?
O3 Cu1 N5 C19 19.3(6) 3_566 . . . ?
O5 Cu1 N5 C19 119.0(3) . . . . ?
O7 Cu1 N5 C19 -60.8(3) 2 . . . ?
C21 Cu1 N5 C19 22.2(3) 3_566 . . . ?
C21 Cu1 N5 C19 21.6(3) . . . . ?
C1 Cu1 N5 C19 -136.5(2) . . . . ?
N4 C21 O3 Cu1 -177.0(3) . . . 3_566 ?
C21 C21 O3 Cu1 2.9(4) 3_566 . . 3_566 ?
Cu1 C21 O3 Cu1 173.2(8) . . . 3_566 ?
N4 C21 O3 Cu1 9.8(7) . . . . ?
C21 C21 O3 Cu1 -170.3(12) 3_566 . . . ?
Cu1 C21 O3 Cu1 -173.2(8) 3_566 . . . ?
N4 Cu1 O3 C21 -165.9(10) . . . . ?
N1 Cu1 O3 C21 2.2(10) . . . . ?
O3 Cu1 O3 C21 7.2(9) 3_566 . . . ?
N5 Cu1 O3 C21 -172.0(9) . . . . ?
O5 Cu1 O3 C21 94.5(9) . . . . ?
O7 Cu1 O3 C21 -79.7(10) 2 . . . ?
C21 Cu1 O3 C21 8.0(10) 3_566 . . . ?
C19 Cu1 O3 C21 -161.2(9) . . . . ?
C1 Cu1 O3 C21 -22.4(10) . . . . ?
N4 Cu1 O3 Cu1 -173.1(3) . . . 3_566 ?
N1 Cu1 O3 Cu1 -5.0(2) . . . 3_566 ?
O3 Cu1 O3 Cu1 0.0 3_566 . . 3_566 ?
N5 Cu1 O3 Cu1 -179.22(12) . . . 3_566 ?
O5 Cu1 O3 Cu1 87.31(12) . . . 3_566 ?
O7 Cu1 O3 Cu1 -86.9(2) 2 . . 3_566 ?
C21 Cu1 O3 Cu1 0.82(10) 3_566 . . 3_566 ?
C21 Cu1 O3 Cu1 -7.2(9) . . . 3_566 ?
C19 Cu1 O3 Cu1 -168.39(13) . . . 3_566 ?
C1 Cu1 O3 Cu1 -29.56(16) . . . 3_566 ?
N4 Cu1 O5 Cl1 43.6(4) . . . . ?
N1 Cu1 O5 Cl1 -136.7(4) . . . . ?
O3 Cu1 O5 Cl1 127.4(4) 3_566 . . . ?
N5 Cu1 O5 Cl1 -38.9(4) . . . . ?
O7 Cu1 O5 Cl1 138.6(15) 2 . . . ?
C21 Cu1 O5 Cl1 101.0(4) 3_566 . . . ?
C21 Cu1 O5 Cl1 68.6(4) . . . . ?
C19 Cu1 O5 Cl1 -12.8(4) . . . . ?
C1 Cu1 O5 Cl1 -152.6(4) . . . . ?
N4 Cu1 O6 Cl1 -113.0(2) . . . . ?
N1 Cu1 O6 Cl1 69.0(2) . . . . ?
O3 Cu1 O6 Cl1 -36.1(2) 3_566 . . . ?
N5 Cu1 O6 Cl1 159.5(3) . . . . ?
O5 Cu1 O6 Cl1 10.0(2) . . . . ?
O7 Cu1 O6 Cl1 -164.5(3) 2 . . . ?
C21 Cu1 O6 Cl1 -62.1(2) 3_566 . . . ?
C21 Cu1 O6 Cl1 -90.6(2) . . . . ?
C19 Cu1 O6 Cl1 -169.9(2) . . . . ?
C1 Cu1 O6 Cl1 63.3(2) . . . . ?
N4 Cu1 O7' Cl1 141.4(2) . . . . ?
N1 Cu1 O7' Cl1 -39.3(3) . . . . ?
O3 Cu1 O7' Cl1 -132.1(2) 3_566 . . . ?
N5 Cu1 O7' Cl1 60.8(2) . . . . ?
O5 Cu1 O7' Cl1 -29.68(19) . . . . ?
O7 Cu1 O7' Cl1 161.1(4) 2 . . . ?
C21 Cu1 O7' Cl1 -157.0(2) 3_566 . . . ?
C21 Cu1 O7' Cl1 168.8(2) . . . . ?
C19 Cu1 O7' Cl1 89.7(2) . . . . ?
C1 Cu1 O7' Cl1 -62.5(3) . . . . ?
Cu1 O4 Cl1 O5 -92.1(3) 2_545 . . . ?
Cu1 O4 Cl1 O6 79.1(4) 2_545 . . . ?
Cu1 O4 Cl1 O7 -1.8(4) 2_545 . . . ?
Cu1 O4 Cl1 O7' -179.0(3) 2_545 . . . ?
Cu1 O4 Cl1 Cu1 -108.0(3) 2_545 . . . ?
Cu1 O5 Cl1 O4 -163.6(3) . . . . ?
Cu1 O5 Cl1 O6 24.7(5) . . . . ?
Cu1 O5 Cl1 O7 108.4(5) . . . . ?
Cu1 O5 Cl1 O7' -74.1(4) . . . . ?
Cu1 O5 Cl1 Cu1 135.1(3) . . . 2_545 ?
Cu1 O6 Cl1 O4 176.3(3) . . . . ?
Cu1 O6 Cl1 O5 -12.3(3) . . . . ?
Cu1 O6 Cl1 O7 -100.6(3) . . . . ?
Cu1 O6 Cl1 O7' 78.8(2) . . . . ?
Cu1 O6 Cl1 Cu1 -127.31(4) . . . 2_545 ?
Cu1 O7 Cl1 O4 3.0(6) 2_545 . . . ?
Cu1 O7 Cl1 O5 122.7(6) 2_545 . . . ?
Cu1 O7 Cl1 O6 -119.8(6) 2_545 . . . ?
Cu1 O7 Cl1 O7' 70(6) 2_545 . . . ?
Cu1 O7 Cl1 Cu1 152.2(5) 2_545 . . . ?
Cu1 O7' Cl1 O4 149.7(2) . . . . ?
Cu1 O7' Cl1 O5 29.99(16) . . . . ?
Cu1 O7' Cl1 O6 -87.4(2) . . . . ?
Cu1 O7' Cl1 O7 83(6) . . . . ?
Cu1 O7' Cl1 Cu1 148.1(3) . . . 2_545 ?
N4 Cu1 Cl1 O4 -109.3(5) . . . . ?
N1 Cu1 Cl1 O4 71.2(5) . . . . ?
O3 Cu1 Cl1 O4 -26.0(5) 3_566 . . . ?
N5 Cu1 Cl1 O4 168.1(5) . . . . ?
O5 Cu1 Cl1 O4 27.8(6) . . . . ?
O7 Cu1 Cl1 O4 -133.0(10) 2 . . . ?
C21 Cu1 Cl1 O4 -52.5(5) 3_566 . . . ?
C21 Cu1 Cl1 O4 -84.5(5) . . . . ?
C19 Cu1 Cl1 O4 -164.6(5) . . . . ?
C1 Cu1 Cl1 O4 58.0(5) . . . . ?
N4 Cu1 Cl1 O5 -137.1(4) . . . . ?
N1 Cu1 Cl1 O5 43.4(4) . . . . ?
O3 Cu1 Cl1 O5 -53.8(4) 3_566 . . . ?
N5 Cu1 Cl1 O5 140.3(4) . . . . ?
O7 Cu1 Cl1 O5 -160.8(9) 2 . . . ?
C21 Cu1 Cl1 O5 -80.3(4) 3_566 . . . ?
C21 Cu1 Cl1 O5 -112.3(4) . . . . ?
C19 Cu1 Cl1 O5 167.6(4) . . . . ?
C1 Cu1 Cl1 O5 30.2(4) . . . . ?
N4 Cu1 Cl1 O6 64.7(2) . . . . ?
N1 Cu1 Cl1 O6 -114.8(2) . . . . ?
O3 Cu1 Cl1 O6 148.0(2) 3_566 . . . ?
N5 Cu1 Cl1 O6 -17.9(2) . . . . ?
O5 Cu1 Cl1 O6 -158.2(5) . . . . ?
O7 Cu1 Cl1 O6 41.0(9) 2 . . . ?
C21 Cu1 Cl1 O6 121.5(2) 3_566 . . . ?
C21 Cu1 Cl1 O6 89.5(2) . . . . ?
C19 Cu1 Cl1 O6 9.4(2) . . . . ?
C1 Cu1 Cl1 O6 -128.0(2) . . . . ?
N4 Cu1 Cl1 O7 148.1(4) . . . . ?
N1 Cu1 Cl1 O7 -31.3(4) . . . . ?
O3 Cu1 Cl1 O7 -128.6(4) 3_566 . . . ?
N5 Cu1 Cl1 O7 65.6(4) . . . . ?
O5 Cu1 Cl1 O7 -74.8(6) . . . . ?
O7 Cu1 Cl1 O7 124.4(6) 2 . . . ?
C21 Cu1 Cl1 O7 -155.0(4) 3_566 . . . ?
C21 Cu1 Cl1 O7 173.0(4) . . . . ?
C19 Cu1 Cl1 O7 92.9(4) . . . . ?
C1 Cu1 Cl1 O7 -44.6(4) . . . . ?
N4 Cu1 Cl1 O7' -34.9(2) . . . . ?
N1 Cu1 Cl1 O7' 145.6(2) . . . . ?
O3 Cu1 Cl1 O7' 48.3(2) 3_566 . . . ?
N5 Cu1 Cl1 O7' -117.5(2) . . . . ?
O5 Cu1 Cl1 O7' 102.2(5) . . . . ?
O7 Cu1 Cl1 O7' -58.7(9) 2 . . . ?
C21 Cu1 Cl1 O7' 21.9(2) 3_566 . . . ?
C21 Cu1 Cl1 O7' -10.1(2) . . . . ?
C19 Cu1 Cl1 O7' -90.2(2) . . . . ?
C1 Cu1 Cl1 O7' 132.3(2) . . . . ?
N4 Cu1 Cl1 Cu1 165.47(8) . . . 2_545 ?
N1 Cu1 Cl1 Cu1 -14.01(7) . . . 2_545 ?
O3 Cu1 Cl1 Cu1 -111.28(6) 3_566 . . 2_545 ?
N5 Cu1 Cl1 Cu1 82.89(8) . . . 2_545 ?
O5 Cu1 Cl1 Cu1 -57.5(4) . . . 2_545 ?
O7 Cu1 Cl1 Cu1 141.7(8) 2 . . 2_545 ?
C21 Cu1 Cl1 Cu1 -137.71(6) 3_566 . . 2_545 ?
C21 Cu1 Cl1 Cu1 -169.72(6) . . . 2_545 ?
C19 Cu1 Cl1 Cu1 110.18(8) . . . 2_545 ?
C1 Cu1 Cl1 Cu1 -27.28(9) . . . 2_545 ?
